data_2300752
loop_
_publ_author_name
'Scatena, Rebecca'
'Manson, Zachary E.'
'Villa, Danielle Y.'
'Manson, Jamie L.'
'Allan, David R.'
'Goddard, Paul A.'
'Johnson, Roger D.'

_publ_section_title
;
 Electron-density analysis of halide...halide through-space magnetic
 exchange
;
_journal_issue 2
_journal_name_full 'Journal of Applied Crystallography'
_journal_page_first 363
_journal_page_last 373
_journal_paper_doi 10.1107/S1600576725000536
_journal_volume 58
_journal_year 2025
_chemical_formula_moiety '0.25(C28 H36 Cl2 N4 Ni)'
_chemical_formula_sum 'C7 H9 Cl0.5 N Ni0.25'
_chemical_formula_weight 139.556
_space_group_crystal_system tetragonal
_space_group_IT_number 126
_space_group_name_Hall '-P 4a 2bc'
_space_group_name_H-M_alt 'P 4/n n c :2'
_symmetry_Int_Tables_number 126
_audit_creation_date 2024-09-20
_audit_creation_method
;
Olex2 1.5
(compiled 2024.02.16 svn.r378c4104 for OlexSys, GUI svn.r6928)
;
_cell_angle_alpha 90
_cell_angle_beta 90
_cell_angle_gamma 90
_cell_formula_units_Z 8
_cell_length_a 11.5371(1)
_cell_length_b 11.5371(1)
_cell_length_c 10.5513(2)
_cell_measurement_reflns_used 30943
_cell_measurement_temperature 100
_cell_measurement_theta_max 52.63877792848432
_cell_measurement_theta_min 2.4127722009639534
_cell_volume 1404.43(3)
_computing_molecular_graphics 'Olex2 1.5 (Dolomanov et al., 2009)'
_computing_publication_material 'Olex2 1.5 (Dolomanov et al., 2009)'
_computing_structure_refinement 'olex2.refine 1.5 (Bourhis et al., 2015)'
_diffrn_ambient_temperature 100
_diffrn_detector 'Photon counting pixel array'
_diffrn_detector_type 'Dectris PILATUS 2M'
_diffrn_measured_fraction_theta_full 1.0000
_diffrn_measured_fraction_theta_max 1.0000
_diffrn_measurement_device 'Fixed \c 3-circle diffractometer'
_diffrn_measurement_device_type 'Fluid Film Devices'
_diffrn_measurement_method 'shutterless scans'
_diffrn_radiation_type synchrotron
_diffrn_radiation_wavelength 0.68890
_diffrn_reflns_av_R_equivalents 0.0687
_diffrn_reflns_av_unetI/netI 0.0412
_diffrn_reflns_Laue_measured_fraction_full 1.0000
_diffrn_reflns_Laue_measured_fraction_max 1.0000
_diffrn_reflns_limit_h_max 28
_diffrn_reflns_limit_h_min -28
_diffrn_reflns_limit_k_max 21
_diffrn_reflns_limit_k_min -22
_diffrn_reflns_limit_l_max 26
_diffrn_reflns_limit_l_min -16
_diffrn_reflns_number 109001
_diffrn_reflns_point_group_measured_fraction_full 1.0000
_diffrn_reflns_point_group_measured_fraction_max 1.0000
_diffrn_reflns_theta_full 24.4148
_diffrn_reflns_theta_max 35.03
_diffrn_reflns_theta_min 2.42
_diffrn_source Synchrotron
_diffrn_source_type 'Diamond Light Source Beamline I19-1'
_exptl_absorpt_coefficient_mu 0.834
_exptl_absorpt_correction_T_max 1.0
_exptl_absorpt_correction_T_min 0.9219629582902182
_exptl_absorpt_correction_type empirical
_exptl_absorpt_process_details
;
DIALS 3.10.2-1-g02720afcd-release
Scaling & analysis of unmerged intensities, absorption correction using spherical harmonics
;
_exptl_crystal_colour white
_exptl_crystal_density_diffrn 1.320
_exptl_crystal_description octahedral
_exptl_crystal_F_000 589.497
_exptl_crystal_size_max 0.008
_exptl_crystal_size_mid 0.006
_exptl_crystal_size_min 0.006
_refine_diff_density_max 0.5596
_refine_diff_density_min -0.5456
_refine_diff_density_rms 0.0597
_refine_ls_d_res_high 0.6001
_refine_ls_d_res_low 8.1580
_refine_ls_goodness_of_fit_ref 1.0041
_refine_ls_hydrogen_treatment constr
_refine_ls_matrix_type full
_refine_ls_number_constraints 8
_refine_ls_number_parameters 44
_refine_ls_number_reflns 1711
_refine_ls_number_restraints 0
_refine_ls_restrained_S_all 1.0041
_refine_ls_R_factor_all 0.0280
_refine_ls_R_factor_gt 0.0248
_refine_ls_shift/su_max 0.0008
_refine_ls_shift/su_mean 0.0000
_refine_ls_structure_factor_coef Fsqd
_refine_ls_weighting_details 'w=1/[\s^2^(Fo^2^)+(0.0449P)^2^+0.3241P] where P=(Fo^2^+2Fc^2^)/3'
_refine_ls_weighting_scheme calc
_refine_ls_wR_factor_gt 0.0754
_refine_ls_wR_factor_ref 0.0772
_reflns_Friedel_coverage 0.0
_reflns_limit_h_max 19
_reflns_limit_h_min 0
_reflns_limit_k_max 13
_reflns_limit_k_min 0
_reflns_limit_l_max 17
_reflns_limit_l_min 0
_reflns_number_gt 1450
_reflns_number_total 1711
_reflns_threshold_expression I>=2u(I)
_cod_data_source_file NiCl2lut4_IAM.cif
_cod_data_source_block NiCl2lut4_IAM
_cod_depositor_comments 'Adding full bibliography for 2300750--2300753.cif.'
_cod_original_sg_symbol_H-M 'P 4/n n c'
_cod_original_formula_sum 'C7 H9 Cl0.50 N Ni0.25'
_cod_database_code 2300752
_olex2_refinement_description
;
1. Fixed Uiso
 At 1.2 times of:
  All C(H) groups
 At 1.5 times of:
  All C(H,H,H) groups
2.a Aromatic/amide H refined with riding coordinates:
 C004(H004), C006(H006)
2.b Idealised Me refined as rotating group:
 C007(H00a,H00b,H00c)
;
_olex2_submission_special_instructions 'No special instructions were received'

loop_
_space_group_symop_id
_space_group_symop_operation_xyz
1 x,y,z
2 -y+1/2,x,z
3 y,-x+1/2,z
4 x,-y+1/2,-z+1/2
5 -x+1/2,y,-z+1/2
6 -x+1/2,-y+1/2,z
7 y,x,-z+1/2
8 -y+1/2,-x+1/2,-z+1/2
9 -x,-y,-z
10 y-1/2,-x,-z
11 -y,x-1/2,-z
12 -x,y-1/2,z-1/2
13 x-1/2,-y,z-1/2
14 x-1/2,y-1/2,-z
15 -y,-x,z-1/2
16 y-1/2,x-1/2,z-1/2

loop_
_atom_site_label
_atom_site_type_symbol
_atom_site_fract_x
_atom_site_fract_y
_atom_site_fract_z
_atom_site_U_iso_or_equiv
_atom_site_adp_type
_atom_site_occupancy
_atom_site_site_symmetry_order
_atom_site_refinement_flags_posn
_atom_site_refinement_flags_adp
_atom_site_refinement_flags_occupancy
Ni01 Ni 0.75 0.75 0.75 0.01343(7) Uani 1.000000 8 S T P
Cl02 Cl 0.75 0.75 0.51728(3) 0.01848(8) Uani 1.000000 4 S T P
N003 N 0.61977(5) 0.61977(5) 0.75 0.01578(14) Uani 1.000000 2 S T P
C004 C 0.62658(6) 0.52802(6) 0.67202(7) 0.01760(12) Uani 1.000000 1 . . .
H004 H 0.68926(6) 0.52336(6) 0.61683(7) 0.02111(15) Uiso 1.000000 1 R . .
C005 C 0.54439(6) 0.43932(6) 0.66960(7) 0.01851(13) Uani 1.000000 1 . . .
C006 C 0.44929(7) 0.44929(7) 0.75 0.02000(18) Uani 1.000000 2 S T P
H006 H 0.39229(7) 0.39229(7) 0.7500000000000002 0.0240(2) Uiso 1.000000 2 RS T P
C007 C 0.55915(8) 0.33680(8) 0.58305(9) 0.02886(18) Uani 1.000000 1 . . .
H00a H 0.5880(8) 0.36257(12) 0.5025(3) 0.0433(3) Uiso 1.000000 1 GR . .
H00b H 0.6132(6) 0.2833(4) 0.6199(4) 0.0433(3) Uiso 1.000000 1 GR . .
H00c H 0.48571(17) 0.2991(5) 0.5715(7) 0.0433(3) Uiso 1.000000 1 GR . .

loop_
_atom_site_aniso_label
_atom_site_aniso_U_11
_atom_site_aniso_U_22
_atom_site_aniso_U_33
_atom_site_aniso_U_12
_atom_site_aniso_U_13
_atom_site_aniso_U_23
Ni01 0.00936(8) 0.00936(8) 0.02158(12) -0.000000 -0.000000 0.000000
Cl02 0.01601(10) 0.01601(10) 0.02343(16) -0.000000 -0.000000 0.000000
N003 0.0126(2) 0.0126(2) 0.0222(3) -0.0013(2) 0.00364(19) -0.00364(19)
C004 0.0158(3) 0.0143(3) 0.0227(3) -0.0021(2) 0.0050(2) -0.0049(2)
C005 0.0175(3) 0.0144(3) 0.0237(3) -0.0029(2) 0.0023(2) -0.0052(2)
C006 0.0163(3) 0.0163(3) 0.0274(4) -0.0047(3) 0.0028(2) -0.0028(2)
C007 0.0300(4) 0.0205(3) 0.0361(4) -0.0065(3) 0.0064(3) -0.0140(3)

loop_
_atom_type_symbol
_atom_type_scat_dispersion_real
_atom_type_scat_dispersion_imag
_atom_type_scat_Cromer_Mann_a1
_atom_type_scat_Cromer_Mann_a2
_atom_type_scat_Cromer_Mann_a3
_atom_type_scat_Cromer_Mann_a4
_atom_type_scat_Cromer_Mann_b1
_atom_type_scat_Cromer_Mann_b2
_atom_type_scat_Cromer_Mann_b3
_atom_type_scat_Cromer_Mann_b4
_atom_type_scat_Cromer_Mann_c
_atom_type_scat_source
_atom_type_scat_dispersion_source
C 0.00280 0.00150 2.31000 1.02000 1.58860 0.86500 20.84390 10.20750 0.56870 51.65120 0.21560 'International Tables Volume C Table 6.1.1.4 (pp. 500-502)' 'Brennan, Cowan, Rev. Sci. Instrum., 1992, 63, 850'
Cl 0.14200 0.15010 11.46040 7.19640 6.25560 1.64550 0.01040 1.16620 18.51940 47.77840 -9.55740 'International Tables Volume C Table 6.1.1.4 (pp. 500-502)' 'Brennan, Cowan, Rev. Sci. Instrum., 1992, 63, 850'
H 0.00000 0.00000 0.49300 0.32291 0.14019 0.04081 10.51090 26.12570 3.14236 57.79970 0.00304 'International Tables Volume C Table 6.1.1.4 (pp. 500-502)' 'Brennan, Cowan, Rev. Sci. Instrum., 1992, 63, 850'
N 0.00560 0.00310 12.21260 3.13220 2.01250 1.16630 0.00570 9.89330 28.99750 0.58260 -11.52900 'International Tables Volume C Table 6.1.1.4 (pp. 500-502)' 'Brennan, Cowan, Rev. Sci. Instrum., 1992, 63, 850'
Ni 0.34270 1.05690 12.83760 7.29200 4.44380 2.38000 3.87850 0.25650 12.17630 66.34210 1.03410 'International Tables Volume C Table 6.1.1.4 (pp. 500-502)' 'Brennan, Cowan, Rev. Sci. Instrum., 1992, 63, 850'

loop_
_geom_angle_atom_site_label_1
_geom_angle_atom_site_label_2
_geom_angle_atom_site_label_3
_geom_angle
_geom_angle_site_symmetry_1
_geom_angle_site_symmetry_3
_geom_angle_publ_flag
Cl02 Ni01 Cl02 180.0 . 4_566 ?
N003 Ni01 Cl02 90.0 . . ?
N003 Ni01 Cl02 90.0 3_565 4_566 ?
N003 Ni01 Cl02 90.0 6_665 4_566 ?
N003 Ni01 Cl02 90.0 2_655 4_566 ?
N003 Ni01 Cl02 90.0 6_665 . ?
N003 Ni01 Cl02 90.0 3_565 . ?
N003 Ni01 Cl02 90.0 . 4_566 ?
N003 Ni01 Cl02 90.0 2_655 . ?
N003 Ni01 N003 90.0 2_655 . ?
N003 Ni01 N003 180.0 3_565 2_655 ?
N003 Ni01 N003 90.0 3_565 . ?
N003 Ni01 N003 180.0 . 6_665 ?
N003 Ni01 N003 90.0 2_655 6_665 ?
N003 Ni01 N003 90.0 3_565 6_665 ?
C004 N003 Ni01 121.06(4) 7_556 6_665 ?
C004 N003 Ni01 121.06(4) . 6_665 ?
C004 N003 C004 117.88(9) . 7_556 ?
H004 C004 N003 118.33(4) . 7_556 ?
C005 C004 N003 123.33(7) . 7_556 ?
C005 C004 H004 118.33(4) . . ?
C006 C005 C004 117.64(7) 7_556 . ?
C007 C005 C004 120.72(7) . . ?
C007 C005 C006 121.63(7) . 7_556 ?
C005 C006 C005 120.13(10) . 7_556 ?
H006 C006 C005 119.94(5) . 7_556 ?
H006 C006 C005 119.94(5) . . ?
H00a C007 C005 109.5 . . ?
H00b C007 C005 109.5 . . ?
H00b C007 H00a 109.5 . . ?
H00c C007 C005 109.5 . . ?
H00c C007 H00a 109.5 . . ?
H00c C007 H00b 109.5 . . ?

loop_
_geom_bond_atom_site_label_1
_geom_bond_atom_site_label_2
_geom_bond_distance
_geom_bond_site_symmetry_2
_geom_bond_publ_flag
Ni01 Cl02 2.4555(4) . ?
Ni01 Cl02 2.4555(4) 4_566 ?
Ni01 N003 2.1249(9) 6_665 ?
Ni01 N003 2.1249(9) . ?
Ni01 N003 2.1249(9) 2_655 ?
Ni01 N003 2.1249(9) 3_565 ?
N003 C004 1.3430(8) 7_556 ?
N003 C004 1.3430(8) . ?
C004 H004 0.9300 . ?
C004 C005 1.3953(10) . ?
C005 C006 1.3916(9) 7_556 ?
C005 C007 1.5039(11) . ?
C006 H006 0.9300 . ?
C007 H00a 0.9600 . ?
C007 H00b 0.9600 . ?
C007 H00c 0.9600 . ?

loop_
_geom_torsion_atom_site_label_1
_geom_torsion_atom_site_label_2
_geom_torsion_atom_site_label_3
_geom_torsion_atom_site_label_4
_geom_torsion
_geom_torsion_site_symmetry_1
_geom_torsion_site_symmetry_2
_geom_torsion_site_symmetry_3
_geom_torsion_site_symmetry_4
_geom_torsion_publ_flag
Ni01 N003 C004 C005 179.01(5) 8_666 7_556 . . ?
Ni01 N003 C004 C005 179.01(5) 5_656 7_556 . . ?
Ni01 N003 C004 C005 179.01(5) 2_655 . . . ?
Ni01 N003 C004 C005 179.01(5) 6_665 . . . ?
Ni01 N003 C004 C005 179.01(5) 3_565 . . . ?
Ni01 N003 C004 C005 179.01(5) . . 7_556 7_556 ?
Ni01 N003 C004 C005 179.01(5) . . . . ?
Ni01 N003 C004 C005 179.01(5) 4_566 7_556 . . ?
N003 C004 C005 C006 1.91(8) . 7_556 7_556 . ?
N003 C004 C005 C006 1.91(8) . . . 7_556 ?
N003 C004 C005 C007 -177.91(7) 7_556 . . . ?
N003 C004 C005 C007 -177.91(7) . . . . ?
C004 C005 C006 C005 -0.89(12) . . 7_556 7_556 ?
C005 C006 C005 C007 178.92(5) 7_556 . . . ?
